data_7041381
loop_
_publ_author_name
'Gu, Shaojin'
'Du, Jiehao'
'Huang, Jingjing'
'Guo, Yun'
'Yang, Ling'
'Xu, Weilin'
'Chen, Wanzhi'

_publ_section_title
;
 Unsymmetrical NCN-pincer mononuclear and dinuclear nickel(ii) complexes
 of N-heterocyclic carbene (NHC): synthesis, structure and catalysis for
 Suzuki-Miyaura cross-coupling.
;
_journal_issue 2
_journal_name_full 'Dalton transactions (Cambridge, England : 2003)'
_journal_page_first 586
_journal_page_last 594
_journal_paper_doi 10.1039/c6dt03944h
_journal_volume 46
_journal_year 2017
_chemical_formula_sum 'C18 H16 Cl F6 N7.5 Ni P'
_chemical_formula_weight 576.51
_chemical_name_systematic
; 
 ? 
;
_space_group_IT_number 14
_symmetry_cell_setting monoclinic
_symmetry_space_group_name_Hall '-P 2ybc'
_symmetry_space_group_name_H-M 'P 1 21/c 1'
_atom_sites_solution_hydrogens geom
_atom_sites_solution_primary direct
_atom_sites_solution_secondary difmap
_audit_creation_method SHELXL-97
_audit_update_record
;
2016-09-12 deposited with the CCDC.
2016-12-08 downloaded from the CCDC.
;
_cell_angle_alpha 90.00
_cell_angle_beta 93.582(5)
_cell_angle_gamma 90.00
_cell_formula_units_Z 8
_cell_length_a 14.5120(8)
_cell_length_b 9.4393(3)
_cell_length_c 34.1126(19)
_cell_measurement_reflns_used 4230
_cell_measurement_temperature 293(2)
_cell_measurement_theta_max 68.9570
_cell_measurement_theta_min 3.0710
_cell_volume 4663.7(4)
_computing_structure_refinement 'SHELXL-97 (Sheldrick, 1997)'
_computing_structure_solution 'SHELXS-97 (Sheldrick, 1990)'
_diffrn_ambient_temperature 293(2)
_diffrn_measured_fraction_theta_full 1.000
_diffrn_measured_fraction_theta_max 1.000
_diffrn_measurement_device_type 'Xcalibur, Eos, Gemini'
_diffrn_radiation_monochromator graphite
_diffrn_radiation_source 'fine-focus sealed tube'
_diffrn_radiation_type CuK\a
_diffrn_radiation_wavelength 1.54184
_diffrn_reflns_av_R_equivalents 0.0664
_diffrn_reflns_av_sigmaI/netI 0.0566
_diffrn_reflns_limit_h_max 17
_diffrn_reflns_limit_h_min -17
_diffrn_reflns_limit_k_max 11
_diffrn_reflns_limit_k_min -8
_diffrn_reflns_limit_l_max 40
_diffrn_reflns_limit_l_min -38
_diffrn_reflns_number 29345
_diffrn_reflns_theta_full 67.25
_diffrn_reflns_theta_max 67.25
_diffrn_reflns_theta_min 2.60
_exptl_absorpt_coefficient_mu 3.567
_exptl_absorpt_correction_T_max 0.6742
_exptl_absorpt_correction_T_min 0.6542
_exptl_crystal_colour yellow
_exptl_crystal_density_diffrn 1.642
_exptl_crystal_density_method 'not measured'
_exptl_crystal_description block
_exptl_crystal_F_000 2324
_exptl_crystal_size_max 0.13
_exptl_crystal_size_mid 0.12
_exptl_crystal_size_min 0.12
_refine_diff_density_max 0.813
_refine_diff_density_min -0.707
_refine_diff_density_rms 0.256
_refine_ls_extinction_method multi-scan
_refine_ls_goodness_of_fit_ref 1.021
_refine_ls_hydrogen_treatment mixed
_refine_ls_matrix_type full
_refine_ls_number_parameters 622
_refine_ls_number_reflns 8374
_refine_ls_number_restraints 0
_refine_ls_restrained_S_all 1.021
_refine_ls_R_factor_all 0.1204
_refine_ls_R_factor_gt 0.0746
_refine_ls_shift/su_max 0.000
_refine_ls_shift/su_mean 0.000
_refine_ls_structure_factor_coef Fsqd
_refine_ls_weighting_details 'calc w=1/[\s^2^(Fo^2^)+(0.1299P)^2^+2.9735P] where P=(Fo^2^+2Fc^2^)/3'
_refine_ls_weighting_scheme calc
_refine_ls_wR_factor_gt 0.2072
_refine_ls_wR_factor_ref 0.2530
_reflns_number_gt 4995
_reflns_number_total 8374
_reflns_threshold_expression >2sigma(I)
_cod_data_source_file c6dt03944h2.cif
_cod_data_source_block exp_4742
_cod_depositor_comments
;
Adding full bibliography for 7041379--7041385.cif.

2017-10-30
Z value and formula fixed to values more according to usual
chemical conventions.                 miguel
;
_cod_original_formula_sum 'C36 H32 Cl2 F12 N15 Ni2 P2'
_cod_original_formula_weight 1153.03
_cod_original_formula_units_Z 4
_cod_original_sg_symbol_H-M 'P 21/c'
_cod_database_code 7041381

loop_
_symmetry_equiv_pos_as_xyz
'x, y, z'
'-x, y+1/2, -z+1/2'
'-x, -y, -z'
'x, -y-1/2, z-1/2'

loop_
_atom_site_label
_atom_site_type_symbol
_atom_site_fract_x
_atom_site_fract_y
_atom_site_fract_z
_atom_site_U_iso_or_equiv
_atom_site_adp_type
_atom_site_occupancy
_atom_site_symmetry_multiplicity
_atom_site_calc_flag
_atom_site_refinement_flags
Ni1 Ni 0.65251(7) 0.54455(10) 0.02509(3) 0.0555(3) Uani 1 1 d .
Ni2 Ni 0.14500(7) 0.46526(10) 0.01618(3) 0.0566(3) Uani 1 1 d .
P1 P 0.98880(16) 0.9317(2) 0.14614(6) 0.0813(6) Uani 1 1 d .
P2 P 0.52658(14) 0.1453(2) 0.86635(5) 0.0721(5) Uani 1 1 d .
Cl1 Cl 0.65636(12) 0.31739(15) 0.01214(5) 0.0666(4) Uani 1 1 d .
Cl2 Cl 0.14294(12) 0.23910(16) 0.00211(5) 0.0702(4) Uani 1 1 d .
F1 F 0.9187(5) 0.8163(8) 0.1576(2) 0.172(3) Uani 1 1 d .
F2 F 1.0168(6) 0.9510(8) 0.18989(19) 0.185(3) Uani 1 1 d .
F3 F 1.0610(5) 1.0395(7) 0.1317(2) 0.174(3) Uani 1 1 d .
F4 F 0.9647(5) 0.8969(10) 0.10303(19) 0.198(4) Uani 1 1 d .
F5 F 1.0670(5) 0.8174(9) 0.1476(3) 0.196(4) Uani 1 1 d .
F6 F 0.6067(5) 0.0519(7) 0.8796(3) 0.208(4) Uani 1 1 d .
F7 F 0.5965(3) 0.2686(5) 0.85711(15) 0.1048(15) Uani 1 1 d .
F8 F 0.4460(4) 0.2377(9) 0.8521(3) 0.215(5) Uani 1 1 d .
F9 F 0.4560(3) 0.0239(5) 0.87671(14) 0.0975(14) Uani 1 1 d .
F10 F 0.5265(8) 0.0922(11) 0.8243(2) 0.231(5) Uani 1 1 d .
F11 F 0.5220(6) 0.2012(8) 0.90753(18) 0.187(4) Uani 1 1 d .
F12 F 0.9152(6) 1.0423(8) 0.1441(3) 0.230(5) Uani 1 1 d .
N1 N 0.5924(3) 0.5945(5) -0.02566(15) 0.0569(12) Uani 1 1 d .
N2 N 0.6137(4) 0.8138(5) 0.00082(16) 0.0643(13) Uani 1 1 d .
N3 N 0.6822(4) 0.8313(5) 0.05786(17) 0.0640(13) Uani 1 1 d .
N4 N 0.7093(3) 0.5330(5) 0.07662(15) 0.0572(12) Uani 1 1 d .
N5 N 0.7264(4) 0.4062(5) 0.09391(16) 0.0642(13) Uani 1 1 d .
N6 N 0.7637(4) 0.4371(6) 0.12951(17) 0.0688(14) Uani 1 1 d .
N7 N 0.0861(3) 0.5214(5) -0.03442(15) 0.0583(12) Uani 1 1 d .
N8 N 0.1057(3) 0.7364(5) -0.00514(16) 0.0617(13) Uani 1 1 d .
N9 N 0.1695(4) 0.7469(5) 0.05245(16) 0.0622(13) Uani 1 1 d .
N10 N 0.1990(4) 0.4454(5) 0.06825(14) 0.0604(12) Uani 1 1 d .
N11 N 0.2108(4) 0.3173(6) 0.08405(16) 0.0668(14) Uani 1 1 d .
N12 N 0.2405(4) 0.3412(6) 0.12090(16) 0.0741(15) Uani 1 1 d .
C60 C 0.9056(9) 0.1539(13) 0.2583(4) 0.155(5) Uani 1 1 d .
N14 N 0.9705(8) 0.0580(11) 0.2813(3) 0.144(4) Uani 1 1 d .
N15 N 1.0202(7) -0.0138(11) 0.2998(3) 0.144(4) Uani 1 1 d .
C1 C 0.5612(4) 0.5067(7) -0.0543(2) 0.0664(16) Uani 1 1 d .
H1 H 0.5666 0.4094 -0.0506 0.080 Uiso 1 1 calc R
C2 C 0.5207(5) 0.5581(8) -0.0896(2) 0.0749(19) Uani 1 1 d .
H2 H 0.5002 0.4953 -0.1093 0.090 Uiso 1 1 calc R
C3 C 0.5110(5) 0.7016(8) -0.0953(2) 0.0784(19) Uani 1 1 d .
H3 H 0.4848 0.7365 -0.1190 0.094 Uiso 1 1 calc R
C4 C 0.5403(5) 0.7928(7) -0.0658(2) 0.0711(17) Uani 1 1 d .
H4 H 0.5336 0.8903 -0.0686 0.085 Uiso 1 1 calc R
C5 C 0.5804(4) 0.7341(6) -0.0316(2) 0.0633(16) Uani 1 1 d .
C6 C 0.6499(4) 0.7359(6) 0.03157(19) 0.0586(14) Uani 1 1 d .
C7 C 0.6238(5) 0.9572(7) 0.0080(2) 0.0737(19) Uani 1 1 d .
H7 H 0.6048 1.0314 -0.0085 0.088 Uiso 1 1 calc R
C8 C 0.6666(5) 0.9665(7) 0.0438(2) 0.0738(19) Uani 1 1 d .
H8 H 0.6831 1.0500 0.0569 0.089 Uiso 1 1 calc R
C9 C 0.7325(5) 0.7937(7) 0.0940(2) 0.0762(19) Uani 1 1 d .
H9A H 0.7043 0.8408 0.1155 0.091 Uiso 1 1 calc R
H9B H 0.7952 0.8289 0.0932 0.091 Uiso 1 1 calc R
C10 C 0.7360(4) 0.6383(7) 0.10209(19) 0.0620(15) Uani 1 1 d .
C11 C 0.7709(5) 0.5767(8) 0.1357(2) 0.0735(18) Uani 1 1 d .
H11 H 0.7947 0.6220 0.1583 0.088 Uiso 1 1 calc R
C12 C 0.7936(5) 0.3201(8) 0.1566(2) 0.080(2) Uani 1 1 d .
H12A H 0.7969 0.2327 0.1418 0.095 Uiso 1 1 calc R
H12B H 0.8549 0.3406 0.1682 0.095 Uiso 1 1 calc R
C13 C 0.7296(5) 0.3009(8) 0.1882(2) 0.0705(17) Uani 1 1 d .
C14 C 0.6643(6) 0.1983(9) 0.1864(3) 0.091(2) Uani 1 1 d .
H14 H 0.6592 0.1395 0.1645 0.109 Uiso 1 1 calc R
C15 C 0.6055(7) 0.1784(12) 0.2160(4) 0.124(3) Uani 1 1 d .
H15 H 0.5601 0.1088 0.2137 0.148 Uiso 1 1 calc R
C16 C 0.6140(9) 0.2597(14) 0.2479(4) 0.135(4) Uani 1 1 d .
H16 H 0.5750 0.2438 0.2680 0.162 Uiso 1 1 calc R
C17 C 0.6772(10) 0.3640(14) 0.2520(3) 0.141(4) Uani 1 1 d .
H17 H 0.6809 0.4210 0.2743 0.169 Uiso 1 1 calc R
C18 C 0.7373(7) 0.3845(10) 0.2217(3) 0.107(3) Uani 1 1 d .
H18 H 0.7824 0.4544 0.2241 0.129 Uiso 1 1 calc R
C19 C 0.0578(4) 0.4383(7) -0.0647(2) 0.0675(17) Uani 1 1 d .
H19 H 0.0637 0.3406 -0.0621 0.081 Uiso 1 1 calc R
C20 C 0.0202(5) 0.4927(9) -0.0997(2) 0.0765(19) Uani 1 1 d .
H20 H 0.0031 0.4326 -0.1205 0.092 Uiso 1 1 calc R
C21 C 0.0082(5) 0.6380(8) -0.1035(2) 0.0759(19) Uani 1 1 d .
H21 H -0.0179 0.6760 -0.1267 0.091 Uiso 1 1 calc R
C22 C 0.0353(5) 0.7256(8) -0.0726(2) 0.0734(18) Uani 1 1 d .
H22 H 0.0280 0.8233 -0.0744 0.088 Uiso 1 1 calc R
C23 C 0.0737(4) 0.6633(7) -0.03886(19) 0.0621(15) Uani 1 1 d .
C24 C 0.1428(4) 0.6567(7) 0.02442(19) 0.0588(14) Uani 1 1 d .
C25 C 0.1122(5) 0.8806(7) 0.0040(2) 0.0730(18) Uani 1 1 d .
H25 H 0.0928 0.9566 -0.0117 0.088 Uiso 1 1 calc R
C26 C 0.1521(5) 0.8856(7) 0.0401(2) 0.0772(19) Uani 1 1 d .
H26 H 0.1661 0.9672 0.0545 0.093 Uiso 1 1 calc R
C27 C 0.2218(6) 0.7052(8) 0.0879(2) 0.085(2) Uani 1 1 d .
H27A H 0.1964 0.7521 0.1101 0.102 Uiso 1 1 calc R
H27B H 0.2851 0.7371 0.0865 0.102 Uiso 1 1 calc R
C28 C 0.2219(4) 0.5479(7) 0.09491(19) 0.0629(15) Uani 1 1 d .
C29 C 0.2498(5) 0.4812(8) 0.1285(2) 0.0748(19) Uani 1 1 d .
H29 H 0.2711 0.5229 0.1520 0.090 Uiso 1 1 calc R
C30 C 0.2652(6) 0.2167(8) 0.1461(2) 0.090(2) Uani 1 1 d .
H30A H 0.3256 0.1823 0.1399 0.108 Uiso 1 1 calc R
H30B H 0.2209 0.1415 0.1402 0.108 Uiso 1 1 calc R
C31 C 0.2666(6) 0.2510(8) 0.1888(2) 0.079(2) Uani 1 1 d .
C32 C 0.1862(6) 0.2480(9) 0.2089(3) 0.094(2) Uani 1 1 d .
H32 H 0.1303 0.2223 0.1960 0.112 Uiso 1 1 calc R
C33 C 0.1900(9) 0.2840(11) 0.2488(3) 0.117(3) Uani 1 1 d .
H33 H 0.1364 0.2853 0.2624 0.140 Uiso 1 1 calc R
C34 C 0.2741(10) 0.3174(12) 0.2677(3) 0.121(4) Uani 1 1 d .
H34 H 0.2776 0.3409 0.2943 0.145 Uiso 1 1 calc R
C35 C 0.3499(9) 0.3160(14) 0.2480(3) 0.139(4) Uani 1 1 d .
H35 H 0.4061 0.3372 0.2613 0.167 Uiso 1 1 calc R
C36 C 0.3489(7) 0.2849(11) 0.2090(3) 0.119(3) Uani 1 1 d .
H36 H 0.4034 0.2865 0.1961 0.142 Uiso 1 1 calc R

loop_
_atom_site_aniso_label
_atom_site_aniso_U_11
_atom_site_aniso_U_22
_atom_site_aniso_U_33
_atom_site_aniso_U_23
_atom_site_aniso_U_13
_atom_site_aniso_U_12
Ni1 0.0579(6) 0.0411(5) 0.0680(6) 0.0008(4) 0.0070(5) 0.0020(4)
Ni2 0.0605(6) 0.0464(6) 0.0636(6) -0.0008(4) 0.0101(5) -0.0005(5)
P1 0.0990(15) 0.0648(11) 0.0792(12) -0.0007(9) -0.0026(10) -0.0082(11)
P2 0.0842(12) 0.0637(10) 0.0671(10) 0.0020(8) -0.0067(9) -0.0037(9)
Cl1 0.0806(10) 0.0412(7) 0.0784(10) -0.0001(7) 0.0073(8) 0.0044(7)
Cl2 0.0896(11) 0.0464(8) 0.0754(10) -0.0042(7) 0.0111(8) 0.0014(8)
F1 0.144(5) 0.160(6) 0.209(7) 0.070(5) -0.004(5) -0.052(5)
F2 0.276(9) 0.184(7) 0.091(4) -0.012(4) -0.027(5) -0.025(6)
F3 0.175(6) 0.150(6) 0.190(7) 0.060(5) -0.044(5) -0.083(5)
F4 0.198(7) 0.294(10) 0.101(5) -0.053(5) 0.006(4) -0.110(7)
F5 0.154(6) 0.183(8) 0.254(10) 0.045(7) 0.036(6) 0.065(6)
F6 0.113(5) 0.117(5) 0.396(14) 0.096(7) 0.038(6) 0.032(4)
F7 0.097(3) 0.096(3) 0.121(4) 0.020(3) 0.005(3) -0.021(3)
F8 0.108(5) 0.161(7) 0.366(13) 0.142(8) -0.055(6) -0.010(4)
F9 0.113(3) 0.078(3) 0.100(3) 0.003(2) -0.008(3) -0.019(3)
F10 0.340(13) 0.258(10) 0.101(5) -0.062(6) 0.058(6) -0.161(10)
F11 0.269(9) 0.184(7) 0.117(5) -0.086(5) 0.077(5) -0.131(7)
F12 0.238(9) 0.149(7) 0.313(12) 0.088(7) 0.092(8) 0.119(7)
N1 0.055(3) 0.048(3) 0.068(3) 0.000(2) 0.008(2) -0.003(2)
N2 0.066(3) 0.048(3) 0.078(3) 0.000(2) 0.005(3) -0.002(2)
N3 0.061(3) 0.043(3) 0.088(4) -0.004(2) 0.009(3) -0.006(2)
N4 0.056(3) 0.048(3) 0.069(3) 0.003(2) 0.007(2) 0.006(2)
N5 0.067(3) 0.054(3) 0.071(3) -0.001(2) 0.002(3) 0.004(3)
N6 0.071(3) 0.062(3) 0.073(3) 0.001(3) 0.004(3) 0.011(3)
N7 0.056(3) 0.055(3) 0.066(3) -0.003(2) 0.015(2) 0.000(2)
N8 0.061(3) 0.046(3) 0.078(3) -0.004(2) 0.007(3) -0.001(2)
N9 0.063(3) 0.047(3) 0.077(3) -0.003(2) 0.011(3) -0.002(2)
N10 0.066(3) 0.060(3) 0.056(3) -0.002(2) 0.009(2) -0.002(3)
N11 0.077(4) 0.058(3) 0.066(3) 0.000(3) 0.005(3) 0.007(3)
N12 0.084(4) 0.074(4) 0.063(3) -0.001(3) -0.002(3) 0.016(3)
C60 0.176(11) 0.133(10) 0.147(10) 0.005(7) -0.079(9) 0.032(8)
N14 0.180(10) 0.133(9) 0.115(7) -0.023(6) -0.014(7) -0.017(7)
N15 0.167(9) 0.139(8) 0.120(7) 0.012(6) -0.042(6) 0.033(7)
C1 0.062(4) 0.060(4) 0.078(4) 0.002(3) 0.004(3) 0.001(3)
C2 0.074(4) 0.077(5) 0.073(4) 0.001(4) 0.003(3) -0.004(4)
C3 0.089(5) 0.074(5) 0.072(4) 0.008(4) 0.007(4) 0.009(4)
C4 0.082(5) 0.054(4) 0.078(4) 0.015(3) 0.013(3) 0.006(3)
C5 0.061(4) 0.046(3) 0.084(4) 0.008(3) 0.012(3) 0.004(3)
C6 0.056(3) 0.044(3) 0.076(4) 0.005(3) 0.008(3) 0.008(3)
C7 0.079(4) 0.044(3) 0.099(5) 0.001(3) 0.011(4) 0.005(3)
C8 0.077(5) 0.043(3) 0.102(5) -0.002(3) 0.008(4) -0.003(3)
C9 0.079(5) 0.060(4) 0.087(5) -0.008(3) -0.014(4) -0.004(4)
C10 0.062(4) 0.053(3) 0.071(4) -0.010(3) 0.001(3) 0.004(3)
C11 0.074(4) 0.072(4) 0.074(4) -0.010(3) 0.003(3) 0.002(4)
C12 0.091(5) 0.072(5) 0.074(4) 0.006(4) -0.007(4) 0.015(4)
C13 0.069(4) 0.067(4) 0.075(4) -0.003(3) -0.003(3) 0.004(3)
C14 0.104(6) 0.081(5) 0.088(5) -0.001(4) -0.001(5) -0.008(5)
C15 0.108(8) 0.128(9) 0.134(9) 0.003(7) 0.008(7) -0.031(7)
C16 0.143(10) 0.136(10) 0.130(10) -0.006(8) 0.046(8) -0.026(8)
C17 0.190(13) 0.135(10) 0.101(8) -0.033(7) 0.029(8) 0.012(9)
C18 0.150(9) 0.091(6) 0.081(5) -0.014(5) 0.006(5) -0.023(6)
C19 0.064(4) 0.066(4) 0.073(4) -0.006(3) 0.013(3) -0.006(3)
C20 0.077(5) 0.093(5) 0.061(4) -0.002(4) 0.009(3) -0.002(4)
C21 0.072(4) 0.089(5) 0.068(4) 0.007(4) 0.011(3) 0.009(4)
C22 0.075(4) 0.067(4) 0.079(5) 0.011(4) 0.013(4) 0.011(4)
C23 0.055(3) 0.057(4) 0.076(4) 0.005(3) 0.015(3) 0.001(3)
C24 0.055(3) 0.053(3) 0.070(4) -0.004(3) 0.011(3) -0.007(3)
C25 0.088(5) 0.048(4) 0.084(5) 0.002(3) 0.017(4) 0.003(3)
C26 0.094(5) 0.047(4) 0.092(5) -0.002(3) 0.017(4) -0.006(4)
C27 0.106(6) 0.059(4) 0.087(5) -0.010(4) -0.007(4) -0.012(4)
C28 0.062(4) 0.061(4) 0.065(4) -0.005(3) 0.003(3) -0.003(3)
C29 0.077(5) 0.080(5) 0.067(4) -0.006(4) -0.004(3) 0.002(4)
C30 0.115(6) 0.074(5) 0.078(5) 0.004(4) -0.009(4) 0.018(5)
C31 0.096(6) 0.066(4) 0.074(4) 0.009(3) -0.011(4) 0.004(4)
C32 0.102(6) 0.086(6) 0.091(6) 0.008(4) -0.012(5) 0.000(5)
C33 0.160(10) 0.107(7) 0.088(6) 0.015(5) 0.037(7) 0.017(7)
C34 0.176(11) 0.110(8) 0.073(6) 0.002(5) -0.020(7) 0.012(8)
C35 0.131(10) 0.177(12) 0.105(8) -0.014(8) -0.029(7) -0.037(9)
C36 0.105(7) 0.144(9) 0.103(7) -0.004(6) -0.025(6) -0.014(6)

loop_
_atom_type_symbol
_atom_type_description
_atom_type_scat_dispersion_real
_atom_type_scat_dispersion_imag
_atom_type_scat_source
C C 0.0181 0.0091 'International Tables Vol C Tables 4.2.6.8 and 6.1.1.4'
H H 0.0000 0.0000 'International Tables Vol C Tables 4.2.6.8 and 6.1.1.4'
N N 0.0311 0.0180 'International Tables Vol C Tables 4.2.6.8 and 6.1.1.4'
F F 0.0727 0.0534 'International Tables Vol C Tables 4.2.6.8 and 6.1.1.4'
Cl Cl 0.3639 0.7018 'International Tables Vol C Tables 4.2.6.8 and 6.1.1.4'
P P 0.2955 0.4335 'International Tables Vol C Tables 4.2.6.8 and 6.1.1.4'
Ni Ni -3.0029 0.5091 'International Tables Vol C Tables 4.2.6.8 and 6.1.1.4'

loop_
_geom_angle_atom_site_label_1
_geom_angle_atom_site_label_2
_geom_angle_atom_site_label_3
_geom_angle
C6 Ni1 N4 87.4(2)
C6 Ni1 N1 81.7(2)
N4 Ni1 N1 169.1(2)
C6 Ni1 Cl1 175.3(2)
N4 Ni1 Cl1 96.64(15)
N1 Ni1 Cl1 94.20(15)
C24 Ni2 N10 87.9(3)
C24 Ni2 N7 81.8(3)
N10 Ni2 N7 169.6(2)
C24 Ni2 Cl2 175.9(2)
N10 Ni2 Cl2 96.18(16)
N7 Ni2 Cl2 94.11(16)
F12 P1 F4 89.1(6)
F12 P1 F2 96.2(6)
F4 P1 F2 174.1(5)
F12 P1 F1 91.4(5)
F4 P1 F1 88.7(4)
F2 P1 F1 88.7(4)
F12 P1 F3 91.3(5)
F4 P1 F3 87.4(4)
F2 P1 F3 94.9(4)
F1 P1 F3 175.3(5)
F12 P1 F5 178.8(5)
F4 P1 F5 90.3(5)
F2 P1 F5 84.4(5)
F1 P1 F5 89.6(4)
F3 P1 F5 87.7(4)
F6 P2 F11 90.2(6)
F6 P2 F8 178.7(7)
F11 P2 F8 91.1(6)
F6 P2 F10 92.6(6)
F11 P2 F10 177.1(7)
F8 P2 F10 86.1(6)
F6 P2 F7 89.9(3)
F11 P2 F7 89.7(3)
F8 P2 F7 90.2(3)
F10 P2 F7 91.0(4)
F6 P2 F9 90.4(3)
F11 P2 F9 88.8(3)
F8 P2 F9 89.5(3)
F10 P2 F9 90.6(3)
F7 P2 F9 178.4(3)
C1 N1 C5 117.5(6)
C1 N1 Ni1 127.8(4)
C5 N1 Ni1 114.7(4)
C6 N2 C7 111.1(6)
C6 N2 C5 114.6(5)
C7 N2 C5 134.1(6)
C6 N3 C8 110.4(6)
C6 N3 C9 123.2(5)
C8 N3 C9 126.2(6)
N5 N4 C10 109.3(5)
N5 N4 Ni1 120.9(4)
C10 N4 Ni1 129.8(4)
N6 N5 N4 104.9(5)
N5 N6 C11 112.5(6)
N5 N6 C12 119.4(6)
C11 N6 C12 128.1(6)
C19 N7 C23 117.3(6)
C19 N7 Ni2 128.3(5)
C23 N7 Ni2 114.4(4)
C24 N8 C23 116.0(5)
C24 N8 C25 111.0(6)
C23 N8 C25 132.9(6)
C24 N9 C26 110.3(6)
C24 N9 C27 123.1(5)
C26 N9 C27 125.9(6)
N11 N10 C28 110.9(5)
N11 N10 Ni2 120.1(4)
C28 N10 Ni2 128.7(4)
N12 N11 N10 104.8(5)
N11 N12 C29 111.8(6)
N11 N12 C30 117.8(6)
C29 N12 C30 130.2(6)
N15 N14 C60 178.3(13)
N1 C1 C2 121.4(6)
C3 C2 C1 120.0(7)
C2 C3 C4 119.3(7)
C3 C4 C5 117.5(6)
N1 C5 C4 124.3(6)
N1 C5 N2 111.9(6)
C4 C5 N2 123.8(6)
N3 C6 N2 104.8(5)
N3 C6 Ni1 137.9(5)
N2 C6 Ni1 116.9(5)
C8 C7 N2 105.4(6)
C7 C8 N3 108.3(6)
N3 C9 C10 114.3(5)
C11 C10 N4 107.7(6)
C11 C10 C9 125.8(6)
N4 C10 C9 126.4(6)
N6 C11 C10 105.6(6)
C13 C12 N6 111.8(6)
C14 C13 C18 117.6(8)
C14 C13 C12 121.7(7)
C18 C13 C12 120.6(7)
C13 C14 C15 122.1(9)
C16 C15 C14 119.3(11)
C15 C16 C17 122.4(11)
C16 C17 C18 118.2(10)
C13 C18 C17 120.4(10)
N7 C19 C20 122.3(7)
C19 C20 C21 119.3(7)
C22 C21 C20 119.6(7)
C23 C22 C21 117.6(7)
N7 C23 C22 123.9(6)
N7 C23 N8 111.2(5)
C22 C23 N8 125.0(6)
N9 C24 N8 105.5(6)
N9 C24 Ni2 137.8(5)
N8 C24 Ni2 116.6(5)
C26 C25 N8 105.1(6)
C25 C26 N9 107.9(6)
N9 C27 C28 113.5(6)
C29 C28 N10 106.5(6)
C29 C28 C27 126.5(6)
N10 C28 C27 126.9(6)
C28 C29 N12 105.9(6)
N12 C30 C31 112.4(6)
C36 C31 C32 119.0(8)
C36 C31 C30 119.9(9)
C32 C31 C30 121.1(7)
C31 C32 C33 119.4(9)
C34 C33 C32 119.3(10)
C35 C34 C33 119.8(10)
C34 C35 C36 122.7(11)
C35 C36 C31 119.7(11)

loop_
_geom_bond_atom_site_label_1
_geom_bond_atom_site_label_2
_geom_bond_distance
Ni1 C6 1.820(6)
Ni1 N4 1.897(5)
Ni1 N1 1.947(5)
Ni1 Cl1 2.1907(17)
Ni2 C24 1.829(6)
Ni2 N10 1.906(5)
Ni2 N7 1.951(5)
Ni2 Cl2 2.1878(18)
P1 F12 1.492(7)
P1 F4 1.526(6)
P1 F2 1.533(6)
P1 F1 1.556(6)
P1 F3 1.562(6)
P1 F5 1.565(7)
P2 F6 1.505(6)
P2 F11 1.506(5)
P2 F8 1.515(6)
P2 F10 1.520(6)
P2 F7 1.589(5)
P2 F9 1.591(5)
N1 C1 1.339(8)
N1 C5 1.343(7)
N2 C6 1.359(8)
N2 C7 1.382(8)
N2 C5 1.399(8)
N3 C6 1.335(8)
N3 C8 1.378(8)
N3 C9 1.436(8)
N4 N5 1.351(7)
N4 C10 1.360(8)
N5 N6 1.330(7)
N6 C11 1.338(8)
N6 C12 1.487(8)
N7 C19 1.341(8)
N7 C23 1.359(8)
N8 C24 1.343(8)
N8 C23 1.396(8)
N8 C25 1.398(8)
N9 C24 1.320(8)
N9 C26 1.393(8)
N9 C27 1.442(9)
N10 N11 1.331(7)
N10 C28 1.355(8)
N11 N12 1.323(7)
N12 C29 1.352(9)
N12 C30 1.485(9)
C60 N14 1.493(14)
N14 N15 1.150(12)
C1 C2 1.392(9)
C2 C3 1.374(9)
C3 C4 1.372(10)
C4 C5 1.386(9)
C7 C8 1.336(10)
C9 C10 1.494(9)
C10 C11 1.354(9)
C12 C13 1.478(10)
C13 C14 1.353(10)
C13 C18 1.387(10)
C14 C15 1.374(13)
C15 C16 1.331(14)
C16 C17 1.347(15)
C17 C18 1.408(14)
C19 C20 1.378(9)
C20 C21 1.388(11)
C21 C22 1.377(10)
C22 C23 1.379(9)
C25 C26 1.326(10)
C27 C28 1.503(9)
C28 C29 1.346(9)
C30 C31 1.493(10)
C31 C36 1.379(11)
C31 C32 1.391(11)
C32 C33 1.400(12)
C33 C34 1.382(15)
C34 C35 1.326(14)
C35 C36 1.359(13)

loop_
_geom_torsion_atom_site_label_1
_geom_torsion_atom_site_label_2
_geom_torsion_atom_site_label_3
_geom_torsion_atom_site_label_4
_geom_torsion
C6 Ni1 N1 C1 -177.6(5)
N4 Ni1 N1 C1 -172.9(10)
Cl1 Ni1 N1 C1 4.8(5)
C6 Ni1 N1 C5 1.2(5)
N4 Ni1 N1 C5 5.9(13)
Cl1 Ni1 N1 C5 -176.5(4)
C6 Ni1 N4 N5 174.6(5)
N1 Ni1 N4 N5 170.0(9)
Cl1 Ni1 N4 N5 -7.7(4)
C6 Ni1 N4 C10 -3.2(6)
N1 Ni1 N4 C10 -7.8(14)
Cl1 Ni1 N4 C10 174.6(5)
C10 N4 N5 N6 -0.3(7)
Ni1 N4 N5 N6 -178.5(4)
N4 N5 N6 C11 0.1(7)
N4 N5 N6 C12 -178.5(5)
C24 Ni2 N7 C19 180.0(5)
N10 Ni2 N7 C19 -170.3(10)
Cl2 Ni2 N7 C19 0.0(5)
C24 Ni2 N7 C23 0.6(4)
N10 Ni2 N7 C23 10.3(14)
Cl2 Ni2 N7 C23 -179.4(4)
C24 Ni2 N10 N11 172.3(5)
N7 Ni2 N10 N11 162.6(10)
Cl2 Ni2 N10 N11 -7.6(5)
C24 Ni2 N10 C28 -1.1(6)
N7 Ni2 N10 C28 -10.8(15)
Cl2 Ni2 N10 C28 179.0(5)
C28 N10 N11 N12 0.5(7)
Ni2 N10 N11 N12 -174.0(4)
N10 N11 N12 C29 -1.4(7)
N10 N11 N12 C30 -176.7(6)
C5 N1 C1 C2 2.3(9)
Ni1 N1 C1 C2 -179.0(5)
N1 C1 C2 C3 -0.9(11)
C1 C2 C3 C4 -0.9(11)
C2 C3 C4 C5 1.2(11)
C1 N1 C5 C4 -2.0(9)
Ni1 N1 C5 C4 179.1(5)
C1 N1 C5 N2 178.4(5)
Ni1 N1 C5 N2 -0.5(7)
C3 C4 C5 N1 0.2(10)
C3 C4 C5 N2 179.7(6)
C6 N2 C5 N1 -0.9(8)
C7 N2 C5 N1 174.2(7)
C6 N2 C5 C4 179.6(6)
C7 N2 C5 C4 -5.4(12)
C8 N3 C6 N2 -0.1(7)
C9 N3 C6 N2 -175.3(6)
C8 N3 C6 Ni1 172.4(6)
C9 N3 C6 Ni1 -2.8(11)
C7 N2 C6 N3 0.2(7)
C5 N2 C6 N3 176.3(5)
C7 N2 C6 Ni1 -174.2(5)
C5 N2 C6 Ni1 1.9(7)
N4 Ni1 C6 N3 7.3(7)
N1 Ni1 C6 N3 -173.6(7)
Cl1 Ni1 C6 N3 -144(2)
N4 Ni1 C6 N2 179.2(5)
N1 Ni1 C6 N2 -1.7(5)
Cl1 Ni1 C6 N2 28(3)
C6 N2 C7 C8 -0.1(8)
C5 N2 C7 C8 -175.3(7)
N2 C7 C8 N3 0.0(8)
C6 N3 C8 C7 0.1(8)
C9 N3 C8 C7 175.1(7)
C6 N3 C9 C10 -7.1(10)
C8 N3 C9 C10 178.5(6)
N5 N4 C10 C11 0.4(7)
Ni1 N4 C10 C11 178.3(4)
N5 N4 C10 C9 177.4(6)
Ni1 N4 C10 C9 -4.7(10)
N3 C9 C10 C11 -173.0(6)
N3 C9 C10 N4 10.5(10)
N5 N6 C11 C10 0.1(8)
C12 N6 C11 C10 178.6(6)
N4 C10 C11 N6 -0.3(8)
C9 C10 C11 N6 -177.3(6)
N5 N6 C12 C13 -105.7(7)
C11 N6 C12 C13 76.0(9)
N6 C12 C13 C14 99.6(8)
N6 C12 C13 C18 -83.2(9)
C18 C13 C14 C15 1.7(13)
C12 C13 C14 C15 179.0(8)
C13 C14 C15 C16 -1.8(17)
C14 C15 C16 C17 2(2)
C15 C16 C17 C18 -2(2)
C14 C13 C18 C17 -1.6(14)
C12 C13 C18 C17 -178.8(9)
C16 C17 C18 C13 1.5(18)
C23 N7 C19 C20 2.1(9)
Ni2 N7 C19 C20 -177.3(5)
N7 C19 C20 C21 -2.2(10)
C19 C20 C21 C22 1.0(11)
C20 C21 C22 C23 0.0(10)
C19 N7 C23 C22 -0.9(9)
Ni2 N7 C23 C22 178.5(5)
C19 N7 C23 N8 179.7(5)
Ni2 N7 C23 N8 -0.9(6)
C21 C22 C23 N7 -0.1(10)
C21 C22 C23 N8 179.2(6)
C24 N8 C23 N7 0.8(8)
C25 N8 C23 N7 176.6(6)
C24 N8 C23 C22 -178.6(6)
C25 N8 C23 C22 -2.8(11)
C26 N9 C24 N8 -2.1(7)
C27 N9 C24 N8 -173.2(6)
C26 N9 C24 Ni2 176.8(5)
C27 N9 C24 Ni2 5.7(11)
C23 N8 C24 N9 178.8(5)
C25 N8 C24 N9 2.1(7)
C23 N8 C24 Ni2 -0.4(7)
C25 N8 C24 Ni2 -177.1(4)
N10 Ni2 C24 N9 2.8(7)
N7 Ni2 C24 N9 -178.9(7)
Cl2 Ni2 C24 N9 -179(100)
N10 Ni2 C24 N8 -178.3(5)
N7 Ni2 C24 N8 -0.1(5)
Cl2 Ni2 C24 N8 0(3)
C24 N8 C25 C26 -1.3(8)
C23 N8 C25 C26 -177.3(6)
N8 C25 C26 N9 0.0(8)
C24 N9 C26 C25 1.3(8)
C27 N9 C26 C25 172.2(7)
C24 N9 C27 C28 -15.0(10)
C26 N9 C27 C28 175.2(6)
N11 N10 C28 C29 0.6(8)
Ni2 N10 C28 C29 174.5(4)
N11 N10 C28 C27 177.2(7)
Ni2 N10 C28 C27 -8.9(10)
N9 C27 C28 C29 -166.9(7)
N9 C27 C28 N10 17.1(11)
N10 C28 C29 N12 -1.4(8)
C27 C28 C29 N12 -178.1(7)
N11 N12 C29 C28 1.8(8)
C30 N12 C29 C28 176.4(7)
N11 N12 C30 C31 -160.6(7)
C29 N12 C30 C31 25.1(12)
N12 C30 C31 C36 -96.1(9)
N12 C30 C31 C32 84.6(10)
C36 C31 C32 C33 2.1(13)
C30 C31 C32 C33 -178.6(7)
C31 C32 C33 C34 -2.0(14)
C32 C33 C34 C35 0.4(17)
C33 C34 C35 C36 1(2)
C34 C35 C36 C31 -1(2)
C32 C31 C36 C35 -0.7(15)
C30 C31 C36 C35 -180.0(10)
